data_2229429
loop_
_publ_author_name
'Kim, Hyunjee'
'Shin, Yong Woon'
'Park, Ki-Min'
'Kim, Jineun'
'Kim, Tae Ho'

_publ_section_title
;
 Methidathion:
 <i>S</i>-(5-methoxy-2-oxo-2,3-dihydro-1,3,4-thiadiazol-3-yl)methyl
 <i>O</i>,<i>O</i>-dimethyl phosphorodithioate
;
_journal_coeditor_code JH2268
_journal_issue 3
_journal_name_full 'Acta Crystallographica Section E'
_journal_page_first o653
_journal_paper_doi 10.1107/S1600536811005241
_journal_volume 67
_journal_year 2011
_chemical_formula_iupac 'C6 H11 N2 O4 P S3'
_chemical_formula_moiety 'C6 H11 N2 O4 P S3'
_chemical_formula_sum 'C6 H11 N2 O4 P S3'
_chemical_formula_weight 302.32
_chemical_name_systematic
;
<i>S</i>-(5-methoxy-2-oxo-2,3-dihydro-1,3,4-thiadiazol-3-yl)methyl
<i>O</i>,<i>O</i>-dimethyl phosphorodithioate
;
_space_group_IT_number 14
_symmetry_cell_setting monoclinic
_symmetry_space_group_name_Hall '-P 2ybc'
_symmetry_space_group_name_H-M 'P 1 21/c 1'
_atom_sites_solution_hydrogens geom
_atom_sites_solution_primary direct
_atom_sites_solution_secondary difmap
_audit_creation_method SHELXTL
_cell_angle_alpha 90.00
_cell_angle_beta 102.8150(10)
_cell_angle_gamma 90.00
_cell_formula_units_Z 8
_cell_length_a 12.3944(2)
_cell_length_b 10.80560(10)
_cell_length_c 19.3631(3)
_cell_measurement_reflns_used 9930
_cell_measurement_temperature 173(2)
_cell_measurement_theta_max 28.24
_cell_measurement_theta_min 2.53
_cell_volume 2528.68(6)
_computing_cell_refinement 'SAINT (Bruker, 2006)'
_computing_data_collection 'APEX2 (Bruker, 2006)'
_computing_data_reduction 'SAINT (Bruker, 2006)'
_computing_molecular_graphics 'SHELXTL (Sheldrick, 2008) and DIAMOND (Brandenburg, 1998)'
_computing_publication_material 'SHELXTL (Sheldrick, 2008)'
_computing_structure_refinement 'SHELXTL (Sheldrick, 2008)'
_computing_structure_solution 'SHELXTL (Sheldrick, 2008)'
_diffrn_ambient_temperature 173(2)
_diffrn_measured_fraction_theta_full 0.999
_diffrn_measured_fraction_theta_max 0.999
_diffrn_measurement_device_type 'Bruker APEXII CCD'
_diffrn_measurement_method '\f and \w'
_diffrn_radiation_monochromator graphite
_diffrn_radiation_source 'fine-focus sealed tube'
_diffrn_radiation_type MoK\a
_diffrn_radiation_wavelength 0.71073
_diffrn_reflns_av_R_equivalents 0.0242
_diffrn_reflns_av_sigmaI/netI 0.0253
_diffrn_reflns_limit_h_max 11
_diffrn_reflns_limit_h_min -15
_diffrn_reflns_limit_k_max 13
_diffrn_reflns_limit_k_min -11
_diffrn_reflns_limit_l_max 24
_diffrn_reflns_limit_l_min -24
_diffrn_reflns_number 20918
_diffrn_reflns_theta_full 27.00
_diffrn_reflns_theta_max 27.00
_diffrn_reflns_theta_min 1.68
_exptl_absorpt_coefficient_mu 0.712
_exptl_absorpt_correction_T_max 0.8766
_exptl_absorpt_correction_T_min 0.8147
_exptl_absorpt_correction_type multi-scan
_exptl_absorpt_process_details '(SADABS; Sheldrick, 1996)'
_exptl_crystal_colour colourless
_exptl_crystal_density_diffrn 1.588
_exptl_crystal_density_method 'not measured'
_exptl_crystal_description block
_exptl_crystal_F_000 1248
_exptl_crystal_size_max 0.30
_exptl_crystal_size_mid 0.27
_exptl_crystal_size_min 0.19
_refine_diff_density_max 0.980
_refine_diff_density_min -0.552
_refine_ls_extinction_method none
_refine_ls_goodness_of_fit_ref 1.066
_refine_ls_hydrogen_treatment constr
_refine_ls_matrix_type full
_refine_ls_number_parameters 289
_refine_ls_number_reflns 5513
_refine_ls_number_restraints 0
_refine_ls_restrained_S_all 1.066
_refine_ls_R_factor_all 0.0413
_refine_ls_R_factor_gt 0.0332
_refine_ls_shift/su_max 0.001
_refine_ls_shift/su_mean 0.001
_refine_ls_structure_factor_coef Fsqd
_refine_ls_weighting_details 'calc w=1/[\s^2^(Fo^2^)+(0.0424P)^2^+1.2139P] where P=(Fo^2^+2Fc^2^)/3'
_refine_ls_weighting_scheme calc
_refine_ls_wR_factor_gt 0.0851
_refine_ls_wR_factor_ref 0.0888
_reflns_number_gt 4682
_reflns_number_total 5513
_reflns_threshold_expression I>2\s(I)
_cod_data_source_file jh2268.cif
_cod_data_source_block I
_cod_original_sg_symbol_H-M 'P 21/c'
_cod_database_code 2229429
_cod_database_fobs_code 2229429

loop_
_symmetry_equiv_pos_as_xyz
'x, y, z'
'-x, y+1/2, -z+1/2'
'-x, -y, -z'
'x, -y-1/2, z-1/2'

loop_
_atom_site_type_symbol
_atom_site_label
_atom_site_fract_x
_atom_site_fract_y
_atom_site_fract_z
_atom_site_U_iso_or_equiv
_atom_site_adp_type
_atom_site_calc_flag
_atom_site_refinement_flags
_atom_site_occupancy
_atom_site_disorder_assembly
_atom_site_disorder_group
P P1 0.02509(4) 0.14885(4) 0.16800(3) 0.02754(12) Uani d . 1 . .
P P2 0.60901(4) -0.02370(5) 0.25072(3) 0.02917(13) Uani d . 1 . .
S S1 0.01168(5) 0.17732(6) 0.26343(3) 0.04165(15) Uani d . 1 . .
S S2 0.15513(4) 0.02823(5) 0.16946(3) 0.03550(14) Uani d . 1 . .
S S3 0.16030(4) -0.35504(4) 0.03186(3) 0.03270(13) Uani d . 1 . .
S S4 0.57301(6) -0.06480(7) 0.33906(3) 0.05122(17) Uani d . 1 . .
S S5 0.46376(4) 0.01769(5) 0.17901(3) 0.03259(13) Uani d . 1 . .
S S6 0.48755(4) 0.34626(5) -0.00393(3) 0.03301(13) Uani d . 1 . .
O O1 -0.07804(11) 0.09769(14) 0.11286(7) 0.0355(3) Uani d . 1 . .
O O2 0.04167(15) 0.26370(13) 0.12160(8) 0.0459(4) Uani d . 1 . .
O O3 0.31042(11) -0.17257(13) 0.05006(8) 0.0363(3) Uani d . 1 . .
O O4 -0.05059(11) -0.37521(12) 0.03211(8) 0.0338(3) Uani d . 1 . .
O O5 0.69519(11) 0.08288(13) 0.25149(7) 0.0326(3) Uani d . 1 . .
O O6 0.67189(12) -0.12180(13) 0.21387(8) 0.0347(3) Uani d . 1 . .
O O7 0.35232(12) 0.15068(14) -0.01300(8) 0.0412(4) Uani d . 1 . .
O O8 0.67746(11) 0.41371(13) 0.07718(8) 0.0351(3) Uani d . 1 . .
N N1 0.13193(12) -0.12835(14) 0.05709(8) 0.0243(3) Uani d . 1 . .
N N2 0.02836(13) -0.18037(14) 0.05340(9) 0.0263(3) Uani d . 1 . .
N N3 0.51734(13) 0.14990(15) 0.06949(9) 0.0283(4) Uani d . 1 . .
N N4 0.60999(13) 0.22068(15) 0.09789(8) 0.0269(3) Uani d . 1 . .
C C1 -0.14361(19) -0.0019(2) 0.13290(14) 0.0459(6) Uani d . 1 . .
H H1A -0.2042 -0.0227 0.0927 0.069 Uiso calc R 1 . .
H H1B -0.1742 0.0246 0.1730 0.069 Uiso calc R 1 . .
H H1C -0.0967 -0.0748 0.1465 0.069 Uiso calc R 1 . .
C C2 0.1050(3) 0.3680(3) 0.14990(15) 0.0700(9) Uani d . 1 . .
H H2A 0.1047 0.4285 0.1122 0.105 Uiso calc R 1 . .
H H2B 0.1813 0.3423 0.1703 0.105 Uiso calc R 1 . .
H H2C 0.0731 0.4055 0.1869 0.105 Uiso calc R 1 . .
C C3 0.14752(16) 0.00052(17) 0.07483(10) 0.0273(4) Uani d . 1 . .
H H3A 0.0853 0.0487 0.0464 0.033 Uiso calc R 1 . .
H H3B 0.2167 0.0298 0.0626 0.033 Uiso calc R 1 . .
C C4 0.21602(15) -0.20269(17) 0.04761(10) 0.0259(4) Uani d . 1 . .
C C5 0.03364(15) -0.29610(17) 0.04052(10) 0.0263(4) Uani d . 1 . .
C C6 -0.15623(17) -0.31980(19) 0.03375(14) 0.0383(5) Uani d . 1 . .
H H6A -0.2133 -0.3842 0.0272 0.057 Uiso calc R 1 . .
H H6B -0.1755 -0.2586 -0.0043 0.057 Uiso calc R 1 . .
H H6C -0.1515 -0.2791 0.0795 0.057 Uiso calc R 1 . .
C C7 0.6764(2) 0.2031(2) 0.27938(12) 0.0426(5) Uani d . 1 . .
H H7A 0.7376 0.2585 0.2760 0.064 Uiso calc R 1 . .
H H7B 0.6721 0.1949 0.3291 0.064 Uiso calc R 1 . .
H H7C 0.6069 0.2375 0.2520 0.064 Uiso calc R 1 . .
C C8 0.6314(2) -0.2470(2) 0.20117(15) 0.0536(7) Uani d . 1 . .
H H8A 0.6811 -0.2940 0.1780 0.080 Uiso calc R 1 . .
H H8B 0.5570 -0.2456 0.1705 0.080 Uiso calc R 1 . .
H H8C 0.6287 -0.2864 0.2464 0.080 Uiso calc R 1 . .
C C9 0.50949(17) 0.02671(18) 0.09544(10) 0.0291(4) Uani d . 1 . .
H H9A 0.5829 -0.0133 0.1020 0.035 Uiso calc R 1 . .
H H9B 0.4572 -0.0210 0.0591 0.035 Uiso calc R 1 . .
C C10 0.43898(16) 0.19916(19) 0.01633(11) 0.0305(4) Uani d . 1 . .
C C11 0.60347(16) 0.32287(18) 0.06415(10) 0.0275(4) Uani d . 1 . .
C C12 0.7657(2) 0.3958(2) 0.13932(13) 0.0494(6) Uani d . 1 . .
H H12A 0.8163 0.4666 0.1448 0.074 Uiso calc R 1 . .
H H12B 0.8063 0.3199 0.1339 0.074 Uiso calc R 1 . .
H H12C 0.7342 0.3887 0.1813 0.074 Uiso calc R 1 . .

loop_
_atom_site_aniso_label
_atom_site_aniso_U_11
_atom_site_aniso_U_22
_atom_site_aniso_U_33
_atom_site_aniso_U_12
_atom_site_aniso_U_13
_atom_site_aniso_U_23
P1 0.0317(3) 0.0231(2) 0.0290(3) 0.00059(19) 0.0094(2) -0.0009(2)
P2 0.0291(3) 0.0324(3) 0.0282(3) -0.0032(2) 0.0112(2) 0.0027(2)
S1 0.0511(4) 0.0445(3) 0.0318(3) -0.0008(3) 0.0143(3) -0.0075(2)
S2 0.0322(3) 0.0394(3) 0.0307(3) 0.0102(2) -0.0021(2) -0.0081(2)
S3 0.0272(3) 0.0230(2) 0.0480(3) 0.00344(19) 0.0086(2) -0.0059(2)
S4 0.0610(4) 0.0630(4) 0.0361(3) -0.0113(3) 0.0247(3) 0.0075(3)
S5 0.0229(2) 0.0389(3) 0.0378(3) -0.0022(2) 0.0106(2) -0.0046(2)
S6 0.0327(3) 0.0342(3) 0.0299(3) 0.0100(2) 0.0021(2) 0.0020(2)
O1 0.0268(7) 0.0473(9) 0.0317(8) 0.0021(6) 0.0051(6) 0.0004(7)
O2 0.0710(11) 0.0257(7) 0.0442(9) -0.0051(7) 0.0200(8) 0.0005(7)
O3 0.0253(7) 0.0347(8) 0.0505(9) -0.0015(6) 0.0119(7) -0.0092(7)
O4 0.0269(7) 0.0220(6) 0.0529(9) -0.0008(5) 0.0098(7) -0.0015(6)
O5 0.0290(7) 0.0361(8) 0.0335(8) -0.0074(6) 0.0089(6) -0.0008(6)
O6 0.0360(8) 0.0310(7) 0.0394(8) 0.0035(6) 0.0131(7) 0.0057(6)
O7 0.0283(8) 0.0419(9) 0.0463(9) 0.0062(7) -0.0068(7) -0.0131(7)
O8 0.0297(7) 0.0351(8) 0.0396(8) -0.0035(6) 0.0054(6) 0.0071(7)
N1 0.0219(8) 0.0211(7) 0.0304(8) -0.0001(6) 0.0067(7) -0.0015(6)
N2 0.0240(8) 0.0231(8) 0.0321(9) -0.0004(6) 0.0071(7) -0.0003(7)
N3 0.0264(8) 0.0274(8) 0.0283(9) 0.0007(6) 0.0002(7) -0.0022(7)
N4 0.0238(8) 0.0301(8) 0.0262(8) 0.0000(6) 0.0041(7) -0.0002(7)
C1 0.0336(12) 0.0538(14) 0.0530(15) -0.0132(10) 0.0157(11) -0.0132(12)
C2 0.098(2) 0.0519(16) 0.0517(16) -0.0435(16) -0.0026(16) 0.0031(13)
C3 0.0284(10) 0.0230(9) 0.0306(10) -0.0004(8) 0.0069(8) -0.0014(8)
C4 0.0275(10) 0.0241(9) 0.0261(9) 0.0023(7) 0.0057(8) -0.0020(8)
C5 0.0256(10) 0.0239(9) 0.0292(10) 0.0028(7) 0.0056(8) 0.0007(8)
C6 0.0264(11) 0.0295(10) 0.0604(15) -0.0019(8) 0.0127(10) -0.0041(10)
C7 0.0519(14) 0.0384(12) 0.0360(12) -0.0105(10) 0.0069(11) -0.0075(10)
C8 0.0713(18) 0.0287(12) 0.0661(17) -0.0002(11) 0.0269(15) 0.0012(11)
C9 0.0292(10) 0.0279(10) 0.0300(10) 0.0007(8) 0.0065(8) -0.0053(8)
C10 0.0274(10) 0.0327(10) 0.0299(10) 0.0088(8) 0.0031(9) -0.0074(8)
C11 0.0240(9) 0.0324(10) 0.0263(10) 0.0050(8) 0.0063(8) 0.0003(8)
C12 0.0428(14) 0.0520(14) 0.0460(14) -0.0172(11) -0.0056(11) 0.0082(12)

loop_
_atom_type_symbol
_atom_type_description
_atom_type_scat_dispersion_real
_atom_type_scat_dispersion_imag
_atom_type_scat_source
C C 0.0033 0.0016 'International Tables Vol C Tables 4.2.6.8 and 6.1.1.4'
H H 0.0000 0.0000 'International Tables Vol C Tables 4.2.6.8 and 6.1.1.4'
N N 0.0061 0.0033 'International Tables Vol C Tables 4.2.6.8 and 6.1.1.4'
O O 0.0106 0.0060 'International Tables Vol C Tables 4.2.6.8 and 6.1.1.4'
P P 0.1023 0.0942 'International Tables Vol C Tables 4.2.6.8 and 6.1.1.4'
S S 0.1246 0.1234 'International Tables Vol C Tables 4.2.6.8 and 6.1.1.4'

loop_
_geom_angle_atom_site_label_1
_geom_angle_atom_site_label_2
_geom_angle_atom_site_label_3
_geom_angle_site_symmetry_1
_geom_angle_site_symmetry_3
_geom_angle
_geom_angle_publ_flag
O2 P1 O1 . . 94.54(9) ?
O2 P1 S1 . . 118.33(6) ?
O1 P1 S1 . . 118.66(6) ?
O2 P1 S2 . . 107.77(7) ?
O1 P1 S2 . . 107.54(6) ?
S1 P1 S2 . . 108.78(3) ?
O5 P2 O6 . . 95.40(8) ?
O5 P2 S4 . . 117.08(6) ?
O6 P2 S4 . . 119.02(6) ?
O5 P2 S5 . . 109.75(6) ?
O6 P2 S5 . . 106.63(6) ?
S4 P2 S5 . . 108.07(3) ?
C3 S2 P1 . . 102.80(7) ?
C5 S3 C4 . . 88.23(9) ?
C9 S5 P2 . . 102.19(7) ?
C11 S6 C10 . . 88.05(9) ?
C1 O1 P1 . . 119.85(14) ?
C2 O2 P1 . . 122.67(16) ?
C5 O4 C6 . . 114.88(15) ?
C7 O5 P2 . . 119.87(13) ?
C8 O6 P2 . . 121.24(14) ?
C11 O8 C12 . . 114.92(16) ?
C4 N1 N2 . . 118.77(15) ?
C4 N1 C3 . . 122.56(16) ?
N2 N1 C3 . . 118.57(14) ?
C5 N2 N1 . . 108.60(15) ?
C10 N3 N4 . . 118.32(16) ?
C10 N3 C9 . . 122.48(17) ?
N4 N3 C9 . . 119.16(16) ?
C11 N4 N3 . . 108.72(16) ?
O1 C1 H1A . . 109.5 ?
O1 C1 H1B . . 109.5 ?
H1A C1 H1B . . 109.5 ?
O1 C1 H1C . . 109.5 ?
H1A C1 H1C . . 109.5 ?
H1B C1 H1C . . 109.5 ?
O2 C2 H2A . . 109.5 ?
O2 C2 H2B . . 109.5 ?
H2A C2 H2B . . 109.5 ?
O2 C2 H2C . . 109.5 ?
H2A C2 H2C . . 109.5 ?
H2B C2 H2C . . 109.5 ?
N1 C3 S2 . . 111.76(13) ?
N1 C3 H3A . . 109.3 ?
S2 C3 H3A . . 109.3 ?
N1 C3 H3B . . 109.3 ?
S2 C3 H3B . . 109.3 ?
H3A C3 H3B . . 107.9 ?
O3 C4 N1 . . 126.98(18) ?
O3 C4 S3 . . 126.24(15) ?
N1 C4 S3 . . 106.78(13) ?
N2 C5 O4 . . 125.36(17) ?
N2 C5 S3 . . 117.62(15) ?
O4 C5 S3 . . 117.00(13) ?
O4 C6 H6A . . 109.5 ?
O4 C6 H6B . . 109.5 ?
H6A C6 H6B . . 109.5 ?
O4 C6 H6C . . 109.5 ?
H6A C6 H6C . . 109.5 ?
H6B C6 H6C . . 109.5 ?
O5 C7 H7A . . 109.5 ?
O5 C7 H7B . . 109.5 ?
H7A C7 H7B . . 109.5 ?
O5 C7 H7C . . 109.5 ?
H7A C7 H7C . . 109.5 ?
H7B C7 H7C . . 109.5 ?
O6 C8 H8A . . 109.5 ?
O6 C8 H8B . . 109.5 ?
H8A C8 H8B . . 109.5 ?
O6 C8 H8C . . 109.5 ?
H8A C8 H8C . . 109.5 ?
H8B C8 H8C . . 109.5 ?
N3 C9 S5 . . 114.67(13) ?
N3 C9 H9A . . 108.6 ?
S5 C9 H9A . . 108.6 ?
N3 C9 H9B . . 108.6 ?
S5 C9 H9B . . 108.6 ?
H9A C9 H9B . . 107.6 ?
O7 C10 N3 . . 126.5(2) ?
O7 C10 S6 . . 126.18(16) ?
N3 C10 S6 . . 107.35(14) ?
N4 C11 O8 . . 125.39(18) ?
N4 C11 S6 . . 117.48(15) ?
O8 C11 S6 . . 117.12(14) ?
O8 C12 H12A . . 109.5 ?
O8 C12 H12B . . 109.5 ?
H12A C12 H12B . . 109.5 ?
O8 C12 H12C . . 109.5 ?
H12A C12 H12C . . 109.5 ?
H12B C12 H12C . . 109.5 ?

loop_
_geom_bond_atom_site_label_1
_geom_bond_atom_site_label_2
_geom_bond_site_symmetry_2
_geom_bond_distance
_geom_bond_publ_flag
P1 O2 . 1.5720(15) ?
P1 O1 . 1.5730(15) ?
P1 S1 . 1.9166(7) ?
P1 S2 . 2.0681(7) ?
P2 O5 . 1.5685(14) ?
P2 O6 . 1.5770(15) ?
P2 S4 . 1.9135(7) ?
P2 S5 . 2.0640(8) ?
S2 C3 . 1.838(2) ?
S3 C5 . 1.7363(19) ?
S3 C4 . 1.7852(19) ?
S5 C9 . 1.832(2) ?
S6 C11 . 1.739(2) ?
S6 C10 . 1.774(2) ?
O1 C1 . 1.452(3) ?
O2 C2 . 1.413(3) ?
O3 C4 . 1.205(2) ?
O4 C5 . 1.331(2) ?
O4 C6 . 1.446(2) ?
O5 C7 . 1.446(3) ?
O6 C8 . 1.445(3) ?
O7 C10 . 1.217(2) ?
O8 C11 . 1.329(2) ?
O8 C12 . 1.448(3) ?
N1 C4 . 1.360(2) ?
N1 N2 . 1.389(2) ?
N1 C3 . 1.437(2) ?
N2 C5 . 1.280(2) ?
N3 C10 . 1.357(3) ?
N3 N4 . 1.388(2) ?
N3 C9 . 1.434(2) ?
N4 C11 . 1.277(2) ?
C1 H1A . 0.9800 ?
C1 H1B . 0.9800 ?
C1 H1C . 0.9800 ?
C2 H2A . 0.9800 ?
C2 H2B . 0.9800 ?
C2 H2C . 0.9800 ?
C3 H3A . 0.9900 ?
C3 H3B . 0.9900 ?
C6 H6A . 0.9800 ?
C6 H6B . 0.9800 ?
C6 H6C . 0.9800 ?
C7 H7A . 0.9800 ?
C7 H7B . 0.9800 ?
C7 H7C . 0.9800 ?
C8 H8A . 0.9800 ?
C8 H8B . 0.9800 ?
C8 H8C . 0.9800 ?
C9 H9A . 0.9900 ?
C9 H9B . 0.9900 ?
C12 H12A . 0.9800 ?
C12 H12B . 0.9800 ?
C12 H12C . 0.9800 ?

loop_
_geom_hbond_atom_site_label_D
_geom_hbond_atom_site_label_H
_geom_hbond_atom_site_label_A
_geom_hbond_site_symmetry_A
_geom_hbond_distance_DH
_geom_hbond_distance_HA
_geom_hbond_distance_DA
_geom_hbond_angle_DHA
_geom_hbond_publ_flag
C1 H1A O7 3 0.98 2.53 3.464(3) 159 y
C1 H1B O5 1_455 0.98 2.53 3.484(3) 164 y
C2 H2B O6 2_655 0.98 2.59 3.373(3) 138 y
C3 H3A N2 3 0.99 2.56 3.506(3) 161 y
C6 H6B O7 3 0.98 2.57 2.996(2) 106 n
C9 H9B O3 . 0.99 2.42 3.246(2) 140 y

loop_
_geom_torsion_atom_site_label_1
_geom_torsion_atom_site_label_2
_geom_torsion_atom_site_label_3
_geom_torsion_atom_site_label_4
_geom_torsion_site_symmetry_1
_geom_torsion_site_symmetry_2
_geom_torsion_site_symmetry_3
_geom_torsion_site_symmetry_4
_geom_torsion
_geom_torsion_publ_flag
O2 P1 S2 C3 . . . . -55.63(9) ?
O1 P1 S2 C3 . . . . 45.23(9) ?
S1 P1 S2 C3 . . . . 174.93(7) ?
O5 P2 S5 C9 . . . . 61.04(9) ?
O6 P2 S5 C9 . . . . -41.17(9) ?
S4 P2 S5 C9 . . . . -170.21(7) ?
O2 P1 O1 C1 . . . . -169.51(15) ?
S1 P1 O1 C1 . . . . -43.64(17) ?
S2 P1 O1 C1 . . . . 80.24(15) ?
O1 P1 O2 C2 . . . . 162.2(2) ?
S1 P1 O2 C2 . . . . 36.1(2) ?
S2 P1 O2 C2 . . . . -87.7(2) ?
O6 P2 O5 C7 . . . . 178.26(15) ?
S4 P2 O5 C7 . . . . -55.19(16) ?
S5 P2 O5 C7 . . . . 68.42(15) ?
O5 P2 O6 C8 . . . . 177.37(18) ?
S4 P2 O6 C8 . . . . 52.25(19) ?
S5 P2 O6 C8 . . . . -70.14(18) ?
C4 N1 N2 C5 . . . . -0.3(2) ?
C3 N1 N2 C5 . . . . -176.80(17) ?
C10 N3 N4 C11 . . . . -2.3(2) ?
C9 N3 N4 C11 . . . . 175.65(16) ?
C4 N1 C3 S2 . . . . -101.78(18) ?
N2 N1 C3 S2 . . . . 74.52(18) ?
P1 S2 C3 N1 . . . . -120.69(12) ?
N2 N1 C4 O3 . . . . -178.97(19) ?
C3 N1 C4 O3 . . . . -2.7(3) ?
N2 N1 C4 S3 . . . . 0.3(2) ?
C3 N1 C4 S3 . . . . 176.58(14) ?
C5 S3 C4 O3 . . . . 179.15(19) ?
C5 S3 C4 N1 . . . . -0.10(14) ?
N1 N2 C5 O4 . . . . -178.69(17) ?
N1 N2 C5 S3 . . . . 0.2(2) ?
C6 O4 C5 N2 . . . . 4.0(3) ?
C6 O4 C5 S3 . . . . -174.91(15) ?
C4 S3 C5 N2 . . . . -0.09(17) ?
C4 S3 C5 O4 . . . . 178.94(16) ?
C10 N3 C9 S5 . . . . -101.82(19) ?
N4 N3 C9 S5 . . . . 80.34(19) ?
P2 S5 C9 N3 . . . . -105.14(14) ?
N4 N3 C10 O7 . . . . -178.22(18) ?
C9 N3 C10 O7 . . . . 3.9(3) ?
N4 N3 C10 S6 . . . . 3.0(2) ?
C9 N3 C10 S6 . . . . -174.84(14) ?
C11 S6 C10 O7 . . . . 179.08(19) ?
C11 S6 C10 N3 . . . . -2.15(14) ?
N3 N4 C11 O8 . . . . 179.59(17) ?
N3 N4 C11 S6 . . . . 0.3(2) ?
C12 O8 C11 N4 . . . . -6.0(3) ?
C12 O8 C11 S6 . . . . 173.21(16) ?
C10 S6 C11 N4 . . . . 1.10(16) ?
C10 S6 C11 O8 . . . . -178.22(15) ?
